data_1569169
loop_
_publ_author_name
'Evans, Matthew J.'
'Anker, Mathew D.'
'McMullin, Claire L.'
'Coles, Martyn P.'

_publ_section_title
;
 Controlled reductive C-C coupling of isocyanides promoted by an aluminyl
 anion.
;
_journal_issue 23
_journal_name_full 'Chemical science'
_journal_page_first 6278
_journal_page_last 6288
_journal_paper_doi 10.1039/d3sc01387a
_journal_volume 14
_journal_year 2023
_chemical_formula_moiety 'C47 H83 Al K N5 O7 Si2'
_chemical_formula_sum 'C47 H83 Al K N5 O7 Si2'
_chemical_formula_weight 952.44
_space_group_IT_number 2
_space_group_name_Hall '-P 1'
_space_group_name_H-M_alt 'P -1'
_symmetry_cell_setting triclinic
_symmetry_Int_Tables_number 2
_symmetry_space_group_name_Hall '-P 1'
_symmetry_space_group_name_H-M 'P -1'
_atom_sites_solution_hydrogens mixed
_audit_conform_dict_location ftp://ftp.iucr.org/pub/cif_core.dic
_audit_conform_dict_name cif_core.dic
_audit_conform_dict_version 2.4.3
_audit_creation_date 2021-08-09T17:42:14-00:00
_audit_creation_method 'WinGX routine CIF_UPDATE'
_audit_update_record
;
2023-03-09 deposited with the CCDC.	2023-05-12 downloaded from the CCDC.
;
_cell_angle_alpha 104.783(2)
_cell_angle_beta 105.037(2)
_cell_angle_gamma 99.317(2)
_cell_formula_units_Z 2
_cell_length_a 12.3130(3)
_cell_length_b 12.5109(3)
_cell_length_c 19.2634(5)
_cell_measurement_reflns_used 15904
_cell_measurement_temperature 120.1(2)
_cell_measurement_theta_max 72.955
_cell_measurement_theta_min 4.66
_cell_measurement_wavelength 1.54184
_cell_volume 2687.05(13)
_computing_cell_refinement 'CrysAlisPro 1.171.40.53 (Rigaku OD, 2019)'
_computing_data_collection 'CrysAlisPro 1.171.40.53 (Rigaku OD, 2019)'
_computing_data_reduction 'CrysAlisPro 1.171.40.53 (Rigaku OD, 2019)'
_computing_molecular_graphics 'Ortep for Windows (Farrugia, 2012)'
_computing_publication_material 'WinGX publication routines (Farrugia, 2012)'
_computing_structure_refinement 'SHELXL-2014/6 (Sheldrick, 2014)'
_diffrn_ambient_temperature 120.1(2)
_diffrn_detector 'CCD plate'
_diffrn_detector_area_resol_mean 8.0856
_diffrn_measured_fraction_theta_full 0.9701
_diffrn_measured_fraction_theta_max 0.9849
_diffrn_measurement_device 'four-circle diffractometer'
_diffrn_measurement_device_type 'SuperNova, Dual, Cu at home/near, EosS2'
_diffrn_measurement_method '\w scans'
_diffrn_orient_matrix_type 'CrysAlisPro convention (1999,Acta A55,543-557)'
_diffrn_orient_matrix_UB_11 -0.0028637
_diffrn_orient_matrix_UB_12 0.0210311
_diffrn_orient_matrix_UB_13 -0.0757706
_diffrn_orient_matrix_UB_21 0.132786
_diffrn_orient_matrix_UB_22 0.0459028
_diffrn_orient_matrix_UB_23 0.0294265
_diffrn_orient_matrix_UB_31 0.014423
_diffrn_orient_matrix_UB_32 -0.1212402
_diffrn_orient_matrix_UB_33 -0.0314449
_diffrn_radiation_monochromator mirror
_diffrn_radiation_probe x-ray
_diffrn_radiation_type 'Cu K\a'
_diffrn_radiation_wavelength 1.54184
_diffrn_reflns_av_R_equivalents 0.0231
_diffrn_reflns_av_unetI/netI 0.0323
_diffrn_reflns_Laue_measured_fraction_full 0.998
_diffrn_reflns_Laue_measured_fraction_max 0.985
_diffrn_reflns_limit_h_max 15
_diffrn_reflns_limit_h_min -15
_diffrn_reflns_limit_k_max 13
_diffrn_reflns_limit_k_min -15
_diffrn_reflns_limit_l_max 23
_diffrn_reflns_limit_l_min -23
_diffrn_reflns_number 30839
_diffrn_reflns_point_group_measured_fraction_full 0.998
_diffrn_reflns_point_group_measured_fraction_max 0.985
_diffrn_reflns_theta_full 74.0807
_diffrn_reflns_theta_max 73.2362
_diffrn_reflns_theta_min 3.7682
_diffrn_source 'micro-focus sealed X-ray tube'
_exptl_absorpt_coefficient_mu 1.848
_exptl_absorpt_correction_T_max 1
_exptl_absorpt_correction_T_min 0.559
_exptl_absorpt_correction_type gaussian
_exptl_absorpt_process_details
;
        CrysAlisPro 1.171.40.53 (Rigaku Oxford Diffraction, 2019)
Numerical absorption correction based on gaussian integration over
                        a multifaceted crystal model
        Empirical absorption correction using spherical harmonics,
 implemented in SCALE3 ABSPACK scaling algorithm.
;
_exptl_crystal_colour colourless
_exptl_crystal_density_diffrn 1.177
_exptl_crystal_density_method 'not measured'
_exptl_crystal_description block
_exptl_crystal_F_000 1032
_exptl_crystal_size_max 0.25
_exptl_crystal_size_mid 0.21
_exptl_crystal_size_min 0.118
_refine_diff_density_max 1.003
_refine_diff_density_min -0.807
_refine_diff_density_rms 0.074
_refine_ls_extinction_method none
_refine_ls_goodness_of_fit_ref 1.12
_refine_ls_hydrogen_treatment mixed
_refine_ls_matrix_type full
_refine_ls_number_constraints 0
_refine_ls_number_parameters 682
_refine_ls_number_reflns 10624
_refine_ls_number_restraints 2
_refine_ls_restrained_S_all 1.12
_refine_ls_R_factor_all 0.0842
_refine_ls_R_factor_gt 0.0814
_refine_ls_shift/su_max 0
_refine_ls_shift/su_mean 0
_refine_ls_structure_factor_coef Fsqd
_refine_ls_weighting_details 'w=1/[\s^2^(Fo^2^)+(0.0410P)^2^+8.4948P] where P=(Fo^2^+2Fc^2^)/3'
_refine_ls_weighting_scheme calc
_refine_ls_wR_factor_gt 0.1874
_refine_ls_wR_factor_ref 0.1889
_reflns_number_gt 10030
_reflns_number_total 10624
_reflns_threshold_expression 'I > 2\s(I)'
_cod_data_source_file d3sc01387a2.cif
_cod_data_source_block compound-1-crypt
_cod_depositor_comments 'Adding full bibliography for 1569168--1569174.cif.'
_cod_database_code 1569169

loop_
_symmetry_equiv_pos_as_xyz
'x, y, z'
'-x, -y, -z'

loop_
_atom_site_label
_atom_site_type_symbol
_atom_site_fract_x
_atom_site_fract_y
_atom_site_fract_z
_atom_site_U_iso_or_equiv
_atom_site_adp_type
_atom_site_occupancy
_atom_site_calc_flag
_atom_site_disorder_assembly
_atom_site_disorder_group
K K 0.45768(7) -0.30853(6) 0.25680(5) 0.03334(19) Uani 1 d . .
Si1 Si 1.05520(9) 0.14339(8) 0.24914(6) 0.0311(2) Uani 1 d . .
Al1 Al 0.79044(10) 0.04656(10) 0.19747(7) 0.0222(3) Uani 0.773(3) d A 1
H1X H 0.731(4) 0.015(4) 0.1077(12) 0.027 Uiso 0.773(3) d A 1
Si2 Si 0.8883(4) 0.2991(4) 0.23134(19) 0.0211(5) Uani 0.773(3) d A 1
O1 O 0.9941(3) 0.2417(3) 0.2201(2) 0.0230(6) Uani 0.773(3) d A 1
C7 C 0.9182(4) -0.1171(4) 0.0673(3) 0.0305(10) Uani 0.773(3) d A 1
H7 H 0.9211 -0.0339 0.0837 0.037 Uiso 0.773(3) calc A 1
C8 C 1.0073(5) -0.1334(5) 0.0250(3) 0.0417(12) Uani 0.773(3) d A 1
H8A H 1.0081 -0.2141 0.0095 0.062 Uiso 0.773(3) calc A 1
H8B H 1.0844 -0.0881 0.0584 0.062 Uiso 0.773(3) calc A 1
H8C H 0.9861 -0.1084 -0.0199 0.062 Uiso 0.773(3) calc A 1
C9 C 0.7964(5) -0.1792(5) 0.0132(3) 0.0497(15) Uani 0.773(3) d A 1
H9A H 0.7909 -0.2612 -0.004 0.075 Uiso 0.773(3) calc A 1
H9B H 0.7809 -0.151 -0.0306 0.075 Uiso 0.773(3) calc A 1
H9C H 0.7392 -0.1651 0.0394 0.075 Uiso 0.773(3) calc A 1
C16 C 0.8339(4) 0.3388(5) 0.1437(3) 0.0313(11) Uani 0.773(3) d A 1
H16A H 0.8971 0.3914 0.1383 0.047 Uiso 0.773(3) calc A 1
H16B H 0.7704 0.3758 0.1473 0.047 Uiso 0.773(3) calc A 1
H16C H 0.8058 0.27 0.0996 0.047 Uiso 0.773(3) calc A 1
C26 C 0.8332(4) 0.2617(5) 0.4068(3) 0.0303(10) Uani 0.773(3) d A 1
H26 H 0.8923 0.2653 0.3797 0.036 Uiso 0.773(3) calc A 1
C27 C 0.8768(5) 0.3638(5) 0.4797(3) 0.0465(14) Uani 0.773(3) d A 1
H27A H 0.823 0.3589 0.509 0.07 Uiso 0.773(3) calc A 1
H27B H 0.8813 0.4348 0.4667 0.07 Uiso 0.773(3) calc A 1
H27C H 0.9539 0.3627 0.5098 0.07 Uiso 0.773(3) calc A 1
C28 C 0.8230(5) 0.1514(5) 0.4270(3) 0.0447(13) Uani 0.773(3) d A 1
H28A H 0.7611 0.143 0.4499 0.067 Uiso 0.773(3) calc A 1
H28B H 0.8966 0.1534 0.463 0.067 Uiso 0.773(3) calc A 1
H28C H 0.8049 0.0867 0.3811 0.067 Uiso 0.773(3) calc A 1
Al1A Al 0.8537(5) 0.0814(5) 0.3014(3) 0.0399(15) Uani 0.227(3) d A 2
H2X H 0.923(15) 0.116(17) 0.390(3) 0.048 Uiso 0.227(3) d A 2
O1A O 1.0224(10) 0.2571(10) 0.2697(10) 0.041(3) Uani 0.227(3) d A 2
Si2A Si 0.8963(16) 0.2962(16) 0.2523(7) 0.041(3) Uani 0.227(3) d A 2
C7A C 0.8667(17) -0.0805(18) 0.0913(12) 0.046(5) Uani 0.227(3) d A 2
H7A H 0.9024 0.0027 0.1173 0.055 Uiso 0.227(3) calc A 2
C8A C 0.890(3) -0.114(3) 0.0177(18) 0.085(9) Uani 0.227(3) d A 2
H8A1 H 0.8615 -0.197 -0.0056 0.127 Uiso 0.227(3) calc A 2
H8A2 H 0.9731 -0.0918 0.0261 0.127 Uiso 0.227(3) calc A 2
H8A3 H 0.849 -0.0761 -0.0158 0.127 Uiso 0.227(3) calc A 2
C9A C 0.7348(18) -0.104(2) 0.0777(14) 0.063(6) Uani 0.227(3) d A 2
H9A1 H 0.7023 -0.0548 0.0497 0.095 Uiso 0.227(3) calc A 2
H9A2 H 0.7199 -0.087 0.1265 0.095 Uiso 0.227(3) calc A 2
H9A3 H 0.6984 -0.1838 0.0484 0.095 Uiso 0.227(3) calc A 2
C16A C 0.8609(19) 0.286(3) 0.1518(15) 0.077(10) Uani 0.227(3) d A 2
H16D H 0.8411 0.2055 0.1211 0.116 Uiso 0.227(3) calc A 2
H16E H 0.928 0.3275 0.1431 0.116 Uiso 0.227(3) calc A 2
H16F H 0.7947 0.3188 0.1375 0.116 Uiso 0.227(3) calc A 2
C26A C 0.812(2) 0.320(2) 0.4308(13) 0.056(6) Uani 0.227(3) d A 2
H26A H 0.8858 0.3087 0.4206 0.067 Uiso 0.227(3) calc A 2
C27A C 0.841(2) 0.450(2) 0.4782(13) 0.064(7) Uani 0.227(3) d A 2
H27D H 0.8401 0.4967 0.4443 0.096 Uiso 0.227(3) calc A 2
H27E H 0.9172 0.4716 0.5163 0.096 Uiso 0.227(3) calc A 2
H27F H 0.7819 0.4627 0.5034 0.096 Uiso 0.227(3) calc A 2
C28A C 0.795(3) 0.248(3) 0.4845(14) 0.073(7) Uani 0.227(3) d A 2
H28D H 0.8649 0.2717 0.5288 0.11 Uiso 0.227(3) calc A 2
H28E H 0.7821 0.1672 0.4575 0.11 Uiso 0.227(3) calc A 2
H28F H 0.7283 0.2612 0.501 0.11 Uiso 0.227(3) calc A 2
O2 O 0.2253(3) -0.4694(2) 0.17947(17) 0.0434(7) Uani 1 d . .
O3 O 0.3553(2) -0.4646(2) 0.32811(18) 0.0446(7) Uani 1 d . .
O4 O 0.3753(2) -0.1325(2) 0.22104(16) 0.0390(6) Uani 1 d . .
O5 O 0.4731(3) -0.1120(2) 0.37705(16) 0.0421(7) Uani 1 d . .
O6 O 0.5475(3) -0.4032(2) 0.14060(16) 0.0415(6) Uani 1 d . .
O7 O 0.6718(2) -0.3577(2) 0.29693(16) 0.0381(6) Uani 1 d . .
N1 N 0.9430(3) 0.0272(3) 0.2259(2) 0.0357(7) Uani 1 d . .
N2 N 0.7924(3) 0.1978(3) 0.2477(2) 0.0353(7) Uani 1 d . .
N3 N 0.6422(3) -0.1208(3) 0.2541(2) 0.0486(9) Uani 1 d . .
N4 N 0.3200(3) -0.3421(3) 0.09284(19) 0.0388(7) Uani 1 d . .
N5 N 0.5732(3) -0.2962(3) 0.42118(19) 0.0386(7) Uani 1 d . .
C1 C 0.9587(3) -0.0869(3) 0.2122(2) 0.0279(7) Uani 1 d . .
C2 C 0.9421(3) -0.1554(3) 0.1381(2) 0.0380(9) Uani 1 d . .
C3 C 0.9535(4) -0.2677(3) 0.1252(3) 0.0455(10) Uani 1 d . .
H3 H 0.9401 -0.3143 0.075 0.055 Uiso 1 calc . .
C4 C 0.9833(4) -0.3116(3) 0.1830(3) 0.0479(11) Uani 1 d . .
H4 H 0.9908 -0.388 0.1732 0.057 Uiso 1 calc . .
C5 C 1.0025(4) -0.2452(3) 0.2554(3) 0.0422(9) Uani 1 d . .
H5 H 1.0247 -0.276 0.2957 0.051 Uiso 1 calc . .
C6 C 0.9905(3) -0.1334(3) 0.2717(2) 0.0334(8) Uani 1 d . .
C10 C 1.0076(4) -0.0656(4) 0.3525(2) 0.0466(10) Uani 1 d . .
H10 H 0.9923 0.0107 0.3531 0.056 Uiso 1 calc . .
C11 C 1.1315(4) -0.0473(5) 0.4023(3) 0.0599(13) Uani 1 d . .
H11C H 1.1495 -0.1214 0.4002 0.09 Uiso 1 calc . .
H11B H 1.1396 -0.0056 0.4547 0.09 Uiso 1 calc . .
H11A H 1.1851 -0.0033 0.3843 0.09 Uiso 1 calc . .
C12 C 0.9235(4) -0.1248(4) 0.3855(3) 0.0524(12) Uani 1 d . .
H12C H 0.8436 -0.1379 0.3531 0.079 Uiso 1 calc . .
H12B H 0.933 -0.0764 0.4365 0.079 Uiso 1 calc . .
H12A H 0.9402 -0.198 0.3879 0.079 Uiso 1 calc . .
C13 C 1.1365(5) 0.2057(4) 0.3502(3) 0.0702(17) Uani 1 d . .
H13C H 1.174 0.2861 0.3609 0.105 Uiso 1 calc . .
H13B H 1.1957 0.1644 0.3639 0.105 Uiso 1 calc . .
H13A H 1.0833 0.2 0.3799 0.105 Uiso 1 calc . .
C14 C 1.1561(4) 0.1181(4) 0.1948(3) 0.0478(11) Uani 1 d . .
H14C H 1.1176 0.11 0.1417 0.072 Uiso 1 calc . .
H14B H 1.1801 0.0481 0.1981 0.072 Uiso 1 calc . .
H14A H 1.2244 0.1826 0.2155 0.072 Uiso 1 calc . .
C15 C 0.9398(3) 0.4357(3) 0.3127(2) 0.0370(8) Uani 1 d . .
H15C H 0.9992 0.4271 0.3546 0.055 Uiso 1 calc A 1
H15B H 0.8743 0.4531 0.3295 0.055 Uiso 1 calc A 1
H15A H 0.9729 0.4979 0.2964 0.055 Uiso 1 calc A 1
C17 C 0.7006(3) 0.2287(3) 0.2760(2) 0.0290(7) Uani 1 d . .
C18 C 0.5922(3) 0.2214(3) 0.2249(2) 0.0337(8) Uani 1 d . .
C19 C 0.5050(3) 0.2532(4) 0.2538(3) 0.0434(10) Uani 1 d . .
H19 H 0.4323 0.2493 0.2195 0.052 Uiso 1 calc . .
C20 C 0.5210(4) 0.2895(4) 0.3294(3) 0.0504(11) Uani 1 d . .
H20 H 0.4604 0.3104 0.3477 0.06 Uiso 1 calc . .
C21 C 0.6274(4) 0.2954(4) 0.3792(3) 0.0476(11) Uani 1 d . .
H21 H 0.639 0.3204 0.4321 0.057 Uiso 1 calc . .
C22 C 0.7176(3) 0.2657(3) 0.3537(2) 0.0389(9) Uani 1 d . .
C23 C 0.5626(4) 0.1779(4) 0.1396(3) 0.0495(11) Uani 1 d . .
H23 H 0.6356 0.1692 0.1276 0.059 Uiso 1 calc . .
C24 C 0.4776(4) 0.0585(4) 0.1097(3) 0.0595(13) Uani 1 d . .
H24C H 0.5141 0.0064 0.1326 0.089 Uiso 1 calc . .
H24B H 0.4581 0.0293 0.0546 0.089 Uiso 1 calc . .
H24A H 0.4067 0.0643 0.123 0.089 Uiso 1 calc . .
C25 C 0.5112(4) 0.2583(5) 0.0991(3) 0.0610(14) Uani 1 d . .
H25C H 0.4414 0.2712 0.112 0.092 Uiso 1 calc . .
H25B H 0.491 0.2237 0.0443 0.092 Uiso 1 calc . .
H25A H 0.5685 0.3313 0.1153 0.092 Uiso 1 calc . .
C29 C 0.7004(3) -0.0549(3) 0.2396(3) 0.0437(10) Uani 1 d . .
C30 C 0.2012(4) -0.4124(4) 0.0696(3) 0.0478(10) Uani 1 d . .
H30B H 0.1706 -0.4411 0.0136 0.057 Uiso 1 calc . .
H30A H 0.1515 -0.3645 0.0877 0.057 Uiso 1 calc . .
C31 C 0.1948(4) -0.5121(4) 0.1000(3) 0.0513(11) Uani 1 d . .
H31B H 0.1153 -0.562 0.0787 0.062 Uiso 1 calc . .
H31A H 0.2489 -0.5576 0.0856 0.062 Uiso 1 calc . .
C32 C 0.2061(4) -0.5588(4) 0.2110(3) 0.0565(13) Uani 1 d . .
H32B H 0.2565 -0.6109 0.2004 0.068 Uiso 1 calc . .
H32A H 0.1243 -0.6031 0.1882 0.068 Uiso 1 calc . .
C33 C 0.2330(4) -0.5080(5) 0.2937(3) 0.0578(13) Uani 1 d . .
H33B H 0.1936 -0.4455 0.3041 0.069 Uiso 1 calc . .
H33A H 0.2045 -0.5665 0.3153 0.069 Uiso 1 calc . .
C34 C 0.3857(4) -0.4216(4) 0.4077(3) 0.0500(11) Uani 1 d . .
H34B H 0.3506 -0.4795 0.4275 0.06 Uiso 1 calc . .
H34A H 0.3566 -0.3526 0.4223 0.06 Uiso 1 calc . .
C35 C 0.5169(4) -0.3923(4) 0.4405(3) 0.0461(10) Uani 1 d . .
H35B H 0.539 -0.3731 0.4962 0.055 Uiso 1 calc . .
H35A H 0.5454 -0.46 0.4212 0.055 Uiso 1 calc . .
C36 C 0.3181(4) -0.2270(4) 0.0888(2) 0.0440(10) Uani 1 d . .
H36B H 0.2615 -0.233 0.0401 0.053 Uiso 1 calc . .
H36A H 0.3956 -0.1889 0.0895 0.053 Uiso 1 calc . .
C37 C 0.2867(4) -0.1535(4) 0.1527(3) 0.0424(9) Uani 1 d . .
H37B H 0.2777 -0.0806 0.1436 0.051 Uiso 1 calc . .
H37A H 0.2122 -0.1931 0.1554 0.051 Uiso 1 calc . .
C38 C 0.3634(4) -0.0465(4) 0.2811(3) 0.0480(11) Uani 1 d . .
H38B H 0.2934 -0.0741 0.2939 0.058 Uiso 1 calc . .
H38A H 0.3554 0.0224 0.2659 0.058 Uiso 1 calc . .
C39 C 0.4703(4) -0.0180(3) 0.3490(3) 0.0457(10) Uani 1 d . .
H39B H 0.5406 0.0008 0.3343 0.055 Uiso 1 calc . .
H39A H 0.4694 0.0493 0.389 0.055 Uiso 1 calc . .
C40 C 0.5775(4) -0.0917(3) 0.4372(2) 0.0422(9) Uani 1 d . .
H40B H 0.5894 -0.0183 0.4763 0.051 Uiso 1 calc . .
H40A H 0.6445 -0.0877 0.4178 0.051 Uiso 1 calc . .
C41 C 0.5683(4) -0.1873(4) 0.4707(2) 0.0441(10) Uani 1 d . .
H41B H 0.6322 -0.1656 0.519 0.053 Uiso 1 calc . .
H41A H 0.4943 -0.198 0.4823 0.053 Uiso 1 calc . .
C42 C 0.3846(4) -0.3948(4) 0.0445(2) 0.0458(10) Uani 1 d . .
H42B H 0.3638 -0.3759 -0.0033 0.055 Uiso 1 calc . .
H42A H 0.3601 -0.4787 0.0318 0.055 Uiso 1 calc . .
C43 C 0.5145(4) -0.3570(4) 0.0806(2) 0.0426(9) Uani 1 d . .
H43B H 0.5529 -0.3834 0.0424 0.051 Uiso 1 calc . .
H43A H 0.5391 -0.2727 0.1002 0.051 Uiso 1 calc . .
C44 C 0.6704(4) -0.3836(4) 0.1700(2) 0.0428(9) Uani 1 d . .
H44B H 0.7066 -0.301 0.1853 0.051 Uiso 1 calc . .
H44A H 0.7003 -0.4237 0.1304 0.051 Uiso 1 calc . .
C45 C 0.7014(4) -0.4255(4) 0.2366(2) 0.0432(10) Uani 1 d . .
H45B H 0.659 -0.5061 0.2226 0.052 Uiso 1 calc . .
H45A H 0.7856 -0.4212 0.2527 0.052 Uiso 1 calc . .
C46 C 0.7104(4) -0.3866(3) 0.3646(2) 0.0401(9) Uani 1 d . .
H46B H 0.7931 -0.3883 0.3755 0.048 Uiso 1 calc . .
H46A H 0.6648 -0.463 0.3588 0.048 Uiso 1 calc . .
C47 C 0.6949(4) -0.2981(4) 0.4286(2) 0.0421(9) Uani 1 d . .
H47B H 0.7301 -0.3124 0.4767 0.05 Uiso 1 calc . .
H47A H 0.7375 -0.222 0.4316 0.05 Uiso 1 calc . .

loop_
_atom_site_aniso_label
_atom_site_aniso_U_11
_atom_site_aniso_U_22
_atom_site_aniso_U_33
_atom_site_aniso_U_23
_atom_site_aniso_U_13
_atom_site_aniso_U_12
K 0.0361(4) 0.0259(4) 0.0385(4) 0.0055(3) 0.0187(3) 0.0046(3)
Si1 0.0285(5) 0.0253(5) 0.0402(5) 0.0104(4) 0.0131(4) 0.0041(4)
Al1 0.0182(6) 0.0210(6) 0.0244(6) 0.0053(5) 0.0033(5) 0.0051(5)
Si2 0.0186(7) 0.0209(8) 0.0249(15) 0.0088(10) 0.0074(10) 0.0046(5)
O1 0.0186(15) 0.0252(16) 0.0264(17) 0.0115(14) 0.0060(13) 0.0044(12)
C7 0.030(3) 0.036(3) 0.021(2) 0.004(2) 0.001(2) 0.012(2)
C8 0.054(3) 0.050(3) 0.032(3) 0.018(2) 0.017(2) 0.027(3)
C9 0.040(3) 0.050(3) 0.035(3) -0.009(2) -0.008(2) 0.016(3)
C16 0.025(3) 0.039(3) 0.036(3) 0.022(2) 0.007(2) 0.010(2)
C26 0.030(3) 0.032(3) 0.023(2) 0.005(2) 0.0057(19) 0.002(2)
C27 0.049(3) 0.042(3) 0.033(3) -0.001(2) 0.007(3) -0.005(3)
C28 0.050(3) 0.040(3) 0.037(3) 0.016(2) 0.002(2) 0.006(2)
Al1A 0.038(3) 0.038(3) 0.045(3) 0.019(2) 0.012(2) 0.007(2)
O1A 0.020(6) 0.026(6) 0.074(11) 0.016(7) 0.013(7) -0.004(5)
Si2A 0.041(6) 0.042(4) 0.041(8) 0.015(5) 0.022(6) -0.001(3)
C7A 0.038(10) 0.044(11) 0.053(12) 0.029(9) 0.003(9) 0.001(9)
C8A 0.08(2) 0.073(18) 0.07(2) 0.001(15) 0.011(16) -0.011(15)
C9A 0.034(11) 0.093(18) 0.062(14) 0.037(13) 0.005(10) 0.007(11)
C16A 0.024(10) 0.14(3) 0.070(16) 0.08(2) -0.006(10) -0.003(14)
C26A 0.059(14) 0.069(16) 0.034(12) 0.018(12) 0.014(12) -0.001(13)
C27A 0.051(13) 0.067(15) 0.049(13) -0.003(11) 0.001(10) 0.004(11)
C28A 0.087(19) 0.10(2) 0.049(13) 0.033(13) 0.019(13) 0.038(16)
O2 0.0436(16) 0.0298(14) 0.0535(18) 0.0102(12) 0.0178(14) 0.0002(12)
O3 0.0356(15) 0.0419(15) 0.0578(18) 0.0173(14) 0.0212(14) -0.0001(12)
O4 0.0381(15) 0.0320(14) 0.0438(15) 0.0023(12) 0.0149(12) 0.0116(11)
O5 0.0438(16) 0.0319(14) 0.0450(16) 0.0023(12) 0.0168(13) 0.0054(12)
O6 0.0491(17) 0.0372(15) 0.0439(16) 0.0108(12) 0.0247(13) 0.0123(13)
O7 0.0440(15) 0.0315(13) 0.0435(15) 0.0087(12) 0.0221(13) 0.0127(12)
N1 0.0309(16) 0.0238(15) 0.059(2) 0.0167(14) 0.0200(15) 0.0101(12)
N2 0.0214(14) 0.0264(15) 0.060(2) 0.0128(14) 0.0157(14) 0.0070(12)
N3 0.044(2) 0.041(2) 0.067(3) 0.0174(18) 0.0245(19) 0.0151(17)
N4 0.0437(19) 0.0317(16) 0.0398(18) 0.0048(14) 0.0177(15) 0.0080(14)
N5 0.0390(18) 0.0377(17) 0.0390(18) 0.0082(14) 0.0174(15) 0.0065(14)
C1 0.0225(16) 0.0243(16) 0.0405(19) 0.0144(14) 0.0101(14) 0.0082(13)
C2 0.036(2) 0.0336(19) 0.036(2) 0.0146(16) 0.0002(16) -0.0019(16)
C3 0.051(3) 0.032(2) 0.047(2) 0.0015(18) 0.023(2) -0.0005(18)
C4 0.054(3) 0.0278(19) 0.077(3) 0.022(2) 0.037(2) 0.0154(18)
C5 0.042(2) 0.039(2) 0.058(3) 0.031(2) 0.017(2) 0.0140(17)
C6 0.0321(19) 0.0336(19) 0.039(2) 0.0181(16) 0.0135(16) 0.0064(15)
C10 0.056(3) 0.044(2) 0.041(2) 0.0186(19) 0.019(2) 0.001(2)
C11 0.054(3) 0.074(3) 0.048(3) 0.024(2) 0.016(2) -0.001(3)
C12 0.062(3) 0.053(3) 0.041(2) 0.017(2) 0.023(2) -0.004(2)
C13 0.087(4) 0.051(3) 0.043(3) 0.017(2) -0.008(3) -0.021(3)
C14 0.046(2) 0.035(2) 0.072(3) 0.019(2) 0.031(2) 0.0108(18)
C15 0.0312(19) 0.0289(18) 0.050(2) 0.0101(17) 0.0151(17) 0.0035(15)
C17 0.0226(16) 0.0219(16) 0.043(2) 0.0102(14) 0.0105(15) 0.0048(13)
C18 0.0226(17) 0.0334(19) 0.043(2) 0.0113(16) 0.0101(15) 0.0017(14)
C19 0.0214(18) 0.050(2) 0.062(3) 0.024(2) 0.0122(18) 0.0089(17)
C20 0.048(3) 0.041(2) 0.073(3) 0.013(2) 0.040(2) 0.0147(19)
C21 0.052(3) 0.042(2) 0.042(2) 0.0043(18) 0.022(2) -0.0032(19)
C22 0.032(2) 0.040(2) 0.041(2) 0.0168(17) 0.0088(17) -0.0032(16)
C23 0.033(2) 0.054(3) 0.045(2) 0.003(2) 0.0086(18) -0.0089(19)
C24 0.049(3) 0.057(3) 0.050(3) -0.001(2) 0.012(2) -0.011(2)
C25 0.047(3) 0.071(3) 0.050(3) 0.024(2) -0.003(2) -0.007(2)
C29 0.0289(19) 0.0264(18) 0.079(3) 0.0136(19) 0.024(2) 0.0090(15)
C30 0.048(3) 0.046(2) 0.040(2) 0.0038(19) 0.0095(19) 0.008(2)
C31 0.046(3) 0.035(2) 0.058(3) 0.000(2) 0.016(2) -0.0033(19)
C32 0.041(2) 0.040(2) 0.080(4) 0.022(2) 0.015(2) -0.0111(19)
C33 0.035(2) 0.064(3) 0.077(3) 0.038(3) 0.018(2) -0.006(2)
C34 0.052(3) 0.051(3) 0.055(3) 0.024(2) 0.028(2) 0.005(2)
C35 0.050(3) 0.050(2) 0.044(2) 0.021(2) 0.020(2) 0.008(2)
C36 0.053(3) 0.039(2) 0.043(2) 0.0106(18) 0.020(2) 0.0147(19)
C37 0.044(2) 0.037(2) 0.054(3) 0.0141(19) 0.024(2) 0.0171(18)
C38 0.059(3) 0.036(2) 0.055(3) 0.0074(19) 0.027(2) 0.021(2)
C39 0.054(3) 0.032(2) 0.047(2) -0.0006(18) 0.020(2) 0.0094(18)
C40 0.038(2) 0.037(2) 0.040(2) -0.0041(17) 0.0122(17) 0.0034(17)
C41 0.045(2) 0.046(2) 0.037(2) 0.0025(18) 0.0188(18) 0.0056(19)
C42 0.063(3) 0.038(2) 0.037(2) 0.0034(17) 0.022(2) 0.014(2)
C43 0.054(3) 0.038(2) 0.039(2) 0.0063(17) 0.0246(19) 0.0142(19)
C44 0.045(2) 0.041(2) 0.047(2) 0.0082(18) 0.0250(19) 0.0154(18)
C45 0.050(2) 0.037(2) 0.050(2) 0.0102(18) 0.027(2) 0.0180(18)
C46 0.041(2) 0.038(2) 0.046(2) 0.0167(18) 0.0168(18) 0.0130(17)
C47 0.037(2) 0.045(2) 0.040(2) 0.0087(18) 0.0128(17) 0.0070(18)

loop_
_atom_type_symbol
_atom_type_description
_atom_type_scat_dispersion_real
_atom_type_scat_dispersion_imag
_atom_type_scat_source
C C 0.0181 0.0091 'International Tables Vol C Tables 4.2.6.8 and 6.1.1.4'
H H 0 0 'International Tables Vol C Tables 4.2.6.8 and 6.1.1.4'
N N 0.0311 0.018 'International Tables Vol C Tables 4.2.6.8 and 6.1.1.4'
O O 0.0492 0.0322 'International Tables Vol C Tables 4.2.6.8 and 6.1.1.4'
Al Al 0.213 0.2455 'International Tables Vol C Tables 4.2.6.8 and 6.1.1.4'
Si Si 0.2541 0.3302 'International Tables Vol C Tables 4.2.6.8 and 6.1.1.4'
K K 0.3868 1.0657 'International Tables Vol C Tables 4.2.6.8 and 6.1.1.4'

loop_
_exptl_crystal_face_index_h
_exptl_crystal_face_index_k
_exptl_crystal_face_index_l
_exptl_crystal_face_perp_dist
-2 8 0 0.0876
7 1 -7 0.0522
-2 -1 12 0.0977
2 0 -12 0.0808
2 3 -12 0.0818
0 6 -10 0.0977
4 4 4 0.0962
-7 4 5 0.0793
-7 -2 5 0.0532
-2 -8 4 0.1105
-5 -4 9 0.0691
-7 2 9 0.0859
-2 -5 12 0.1159
1 -8 6 0.143
5 -6 5 0.1602
-4 8 -1 0.0961
6 4 -6 0.0632
3 0 9 0.0945
-6 -5 4 0.0572
-2 7 4 0.0742
-4 4 -8 0.094
3 -7 -3 0.1332
7 0 -9 0.0529

loop_
_geom_angle_atom_site_label_1
_geom_angle_atom_site_label_2
_geom_angle_atom_site_label_3
_geom_angle
_geom_angle_site_symmetry_1
_geom_angle_site_symmetry_3
_geom_angle_publ_flag
O4 K O7 136.34(9) . . ?
O4 K O6 105.90(9) . . ?
O7 K O6 61.56(9) . . ?
O4 K O5 61.45(9) . . ?
O7 K O5 104.64(9) . . ?
O6 K O5 146.59(9) . . ?
O4 K O3 126.50(9) . . ?
O7 K O3 93.06(8) . . ?
O6 K O3 117.59(9) . . ?
O5 K O3 92.12(9) . . ?
O4 K O2 91.65(8) . . ?
O7 K O2 128.58(8) . . ?
O6 K O2 93.19(9) . . ?
O5 K O2 116.74(8) . . ?
O3 K O2 57.96(8) . . ?
O4 K N3 66.30(9) . . ?
O7 K N3 70.08(9) . . ?
O6 K N3 72.77(9) . . ?
O5 K N3 73.88(9) . . ?
O3 K N3 153.79(11) . . ?
O2 K N3 148.19(10) . . ?
O4 K N4 60.86(9) . . ?
O7 K N4 122.63(9) . . ?
O6 K N4 61.13(9) . . ?
O5 K N4 121.64(9) . . ?
O3 K N4 115.26(9) . . ?
O2 K N4 57.60(9) . . ?
N3 K N4 90.91(10) . . ?
O4 K N5 121.84(9) . . ?
O7 K N5 60.36(9) . . ?
O6 K N5 121.18(9) . . ?
O5 K N5 60.42(9) . . ?
O3 K N5 58.18(9) . . ?
O2 K N5 115.83(9) . . ?
N3 K N5 95.66(10) . . ?
N4 K N5 173.43(9) . . ?
O1A Si1 N1 114.0(4) . . ?
O1 Si1 N1 105.27(16) . . ?
O1A Si1 C13 77.3(7) . . ?
O1 Si1 C13 108.2(2) . . ?
N1 Si1 C13 115.6(2) . . ?
O1A Si1 C14 122.4(5) . . ?
O1 Si1 C14 104.34(19) . . ?
N1 Si1 C14 112.89(18) . . ?
C13 Si1 C14 109.7(3) . . ?
N2 Al1 N1 108.62(14) . . ?
N2 Al1 C29 106.91(16) . . ?
N1 Al1 C29 105.26(16) . . ?
N2 Al1 H1X 111.1(18) . . ?
N1 Al1 H1X 114.3(18) . . ?
C29 Al1 H1X 110.3(18) . . ?
O1 Si2 N2 105.5(3) . . ?
O1 Si2 C16 105.2(3) . . ?
N2 Si2 C16 116.8(3) . . ?
O1 Si2 C15 111.9(3) . . ?
N2 Si2 C15 110.9(2) . . ?
C16 Si2 C15 106.5(3) . . ?
Si2 O1 Si1 136.5(2) . . ?
C9 C7 C2 110.4(4) . . ?
C9 C7 C8 109.5(5) . . ?
C2 C7 C8 113.8(4) . . ?
C9 C7 H7 107.6 . . ?
C2 C7 H7 107.6 . . ?
C8 C7 H7 107.6 . . ?
C7 C8 H8A 109.5 . . ?
C7 C8 H8B 109.5 . . ?
H8A C8 H8B 109.5 . . ?
C7 C8 H8C 109.5 . . ?
H8A C8 H8C 109.5 . . ?
H8B C8 H8C 109.5 . . ?
C7 C9 H9A 109.5 . . ?
C7 C9 H9B 109.5 . . ?
H9A C9 H9B 109.5 . . ?
C7 C9 H9C 109.5 . . ?
H9A C9 H9C 109.5 . . ?
H9B C9 H9C 109.5 . . ?
Si2 C16 H16A 109.5 . . ?
Si2 C16 H16B 109.5 . . ?
H16A C16 H16B 109.5 . . ?
Si2 C16 H16C 109.5 . . ?
H16A C16 H16C 109.5 . . ?
H16B C16 H16C 109.5 . . ?
C28 C26 C27 109.4(4) . . ?
C28 C26 C22 111.5(4) . . ?
C27 C26 C22 111.6(5) . . ?
C28 C26 H26 108.1 . . ?
C27 C26 H26 108.1 . . ?
C22 C26 H26 108.1 . . ?
C26 C27 H27A 109.5 . . ?
C26 C27 H27B 109.5 . . ?
H27A C27 H27B 109.5 . . ?
C26 C27 H27C 109.5 . . ?
H27A C27 H27C 109.5 . . ?
H27B C27 H27C 109.5 . . ?
C26 C28 H28A 109.5 . . ?
C26 C28 H28B 109.5 . . ?
H28A C28 H28B 109.5 . . ?
C26 C28 H28C 109.5 . . ?
H28A C28 H28C 109.5 . . ?
H28B C28 H28C 109.5 . . ?
N1 Al1A N2 93.7(2) . . ?
N1 Al1A C29 93.9(3) . . ?
N2 Al1A C29 94.2(3) . . ?
N1 Al1A H2X 117(7) . . ?
N2 Al1A H2X 123(7) . . ?
C29 Al1A H2X 126(7) . . ?
Si1 O1A Si2A 133.9(11) . . ?
N2 Si2A O1A 111.1(11) . . ?
N2 Si2A C15 127.0(10) . . ?
O1A Si2A C15 100.8(11) . . ?
N2 Si2A C16A 99.6(12) . . ?
O1A Si2A C16A 102.7(14) . . ?
C15 Si2A C16A 113.6(14) . . ?
C8A C7A C9A 110(2) . . ?
C8A C7A C2 101(2) . . ?
C9A C7A C2 118.3(15) . . ?
C8A C7A H7A 109.1 . . ?
C9A C7A H7A 109.1 . . ?
C2 C7A H7A 109.1 . . ?
C7A C8A H8A1 109.5 . . ?
C7A C8A H8A2 109.5 . . ?
H8A1 C8A H8A2 109.5 . . ?
C7A C8A H8A3 109.5 . . ?
H8A1 C8A H8A3 109.5 . . ?
H8A2 C8A H8A3 109.5 . . ?
C7A C9A H9A1 109.5 . . ?
C7A C9A H9A2 109.5 . . ?
H9A1 C9A H9A2 109.5 . . ?
C7A C9A H9A3 109.5 . . ?
H9A1 C9A H9A3 109.5 . . ?
H9A2 C9A H9A3 109.5 . . ?
Si2A C16A H16D 109.5 . . ?
Si2A C16A H16E 109.5 . . ?
H16D C16A H16E 109.5 . . ?
Si2A C16A H16F 109.5 . . ?
H16D C16A H16F 109.5 . . ?
H16E C16A H16F 109.5 . . ?
C22 C26A C28A 109.7(19) . . ?
C22 C26A C27A 123(2) . . ?
C28A C26A C27A 108(2) . . ?
C22 C26A H26A 104.8 . . ?
C28A C26A H26A 104.8 . . ?
C27A C26A H26A 104.8 . . ?
C26A C27A H27D 109.5 . . ?
C26A C27A H27E 109.5 . . ?
H27D C27A H27E 109.5 . . ?
C26A C27A H27F 109.5 . . ?
H27D C27A H27F 109.5 . . ?
H27E C27A H27F 109.5 . . ?
C26A C28A H28D 109.5 . . ?
C26A C28A H28E 109.5 . . ?
H28D C28A H28E 109.5 . . ?
C26A C28A H28F 109.5 . . ?
H28D C28A H28F 109.5 . . ?
H28E C28A H28F 109.5 . . ?
C31 O2 C32 111.1(3) . . ?
C31 O2 K 115.2(2) . . ?
C32 O2 K 113.4(3) . . ?
C34 O3 C33 111.6(3) . . ?
C34 O3 K 114.8(2) . . ?
C33 O3 K 112.9(3) . . ?
C37 O4 C38 112.0(3) . . ?
C37 O4 K 120.1(2) . . ?
C38 O4 K 117.0(3) . . ?
C39 O5 C40 111.5(3) . . ?
C39 O5 K 108.8(2) . . ?
C40 O5 K 109.0(2) . . ?
C43 O6 C44 111.8(3) . . ?
C43 O6 K 109.7(2) . . ?
C44 O6 K 110.2(2) . . ?
C45 O7 C46 111.9(3) . . ?
C45 O7 K 115.5(2) . . ?
C46 O7 K 120.1(2) . . ?
C1 N1 Si1 122.5(2) . . ?
C1 N1 Al1 118.3(2) . . ?
Si1 N1 Al1 117.88(17) . . ?
C1 N1 Al1A 118.1(3) . . ?
Si1 N1 Al1A 102.7(2) . . ?
C17 N2 Si2A 118.9(7) . . ?
C17 N2 Si2 120.3(3) . . ?
C17 N2 Al1 123.5(2) . . ?
Si2 N2 Al1 113.4(2) . . ?
C17 N2 Al1A 106.6(3) . . ?
Si2A N2 Al1A 111.5(6) . . ?
C29 N3 K 167.6(4) . . ?
C36 N4 C30 110.2(3) . . ?
C36 N4 C42 110.2(3) . . ?
C30 N4 C42 110.4(3) . . ?
C36 N4 K 105.2(2) . . ?
C30 N4 K 113.2(3) . . ?
C42 N4 K 107.5(3) . . ?
C35 N5 C41 110.6(3) . . ?
C35 N5 C47 110.0(3) . . ?
C41 N5 C47 109.7(3) . . ?
C35 N5 K 112.0(2) . . ?
C41 N5 K 108.0(3) . . ?
C47 N5 K 106.4(2) . . ?
C2 C1 C6 118.2(3) . . ?
C2 C1 N1 120.3(3) . . ?
C6 C1 N1 121.5(3) . . ?
C3 C2 C1 119.6(4) . . ?
C3 C2 C7 114.3(4) . . ?
C1 C2 C7 126.0(4) . . ?
C3 C2 C7A 137.9(8) . . ?
C1 C2 C7A 97.9(9) . . ?
C4 C3 C2 121.5(4) . . ?
C4 C3 H3 119.3 . . ?
C2 C3 H3 119.3 . . ?
C3 C4 C5 119.5(4) . . ?
C3 C4 H4 120.2 . . ?
C5 C4 H4 120.2 . . ?
C4 C5 C6 121.8(4) . . ?
C4 C5 H5 119.1 . . ?
C6 C5 H5 119.1 . . ?
C5 C6 C1 119.3(4) . . ?
C5 C6 C10 119.5(4) . . ?
C1 C6 C10 121.1(3) . . ?
C6 C10 C11 111.0(4) . . ?
C6 C10 C12 111.5(4) . . ?
C11 C10 C12 109.2(4) . . ?
C6 C10 H10 108.4 . . ?
C11 C10 H10 108.4 . . ?
C12 C10 H10 108.4 . . ?
C10 C11 H11C 109.5 . . ?
C10 C11 H11B 109.5 . . ?
H11C C11 H11B 109.5 . . ?
C10 C11 H11A 109.5 . . ?
H11C C11 H11A 109.5 . . ?
H11B C11 H11A 109.5 . . ?
C10 C12 H12C 109.5 . . ?
C10 C12 H12B 109.5 . . ?
H12C C12 H12B 109.5 . . ?
C10 C12 H12A 109.5 . . ?
H12C C12 H12A 109.5 . . ?
H12B C12 H12A 109.5 . . ?
Si1 C13 H13C 109.5 . . ?
Si1 C13 H13B 109.5 . . ?
H13C C13 H13B 109.5 . . ?
Si1 C13 H13A 109.5 . . ?
H13C C13 H13A 109.5 . . ?
H13B C13 H13A 109.5 . . ?
Si1 C14 H14C 109.5 . . ?
Si1 C14 H14B 109.5 . . ?
H14C C14 H14B 109.5 . . ?
Si1 C14 H14A 109.5 . . ?
H14C C14 H14A 109.5 . . ?
H14B C14 H14A 109.5 . . ?
Si2 C15 H15C 109.5 . . ?
Si2 C15 H15B 109.5 . . ?
H15C C15 H15B 109.5 . . ?
Si2 C15 H15A 109.5 . . ?
H15C C15 H15A 109.5 . . ?
H15B C15 H15A 109.5 . . ?
C22 C17 C18 119.4(3) . . ?
C22 C17 N2 120.6(3) . . ?
C18 C17 N2 120.0(3) . . ?
C19 C18 C17 118.8(4) . . ?
C19 C18 C23 117.3(4) . . ?
C17 C18 C23 123.9(4) . . ?
C20 C19 C18 122.1(4) . . ?
C20 C19 H19 118.9 . . ?
C18 C19 H19 118.9 . . ?
C19 C20 C21 118.8(4) . . ?
C19 C20 H20 120.6 . . ?
C21 C20 H20 120.6 . . ?
C20 C21 C22 121.6(4) . . ?
C20 C21 H21 119.2 . . ?
C22 C21 H21 119.2 . . ?
C21 C22 C17 119.3(4) . . ?
C21 C22 C26A 95.5(11) . . ?
C17 C22 C26A 142.6(10) . . ?
C21 C22 C26 123.1(4) . . ?
C17 C22 C26 117.4(4) . . ?
C18 C23 C25 113.7(4) . . ?
C18 C23 C24 108.7(4) . . ?
C25 C23 C24 110.3(4) . . ?
C18 C23 H23 108 . . ?
C25 C23 H23 108 . . ?
C24 C23 H23 108 . . ?
C23 C24 H24C 109.5 . . ?
C23 C24 H24B 109.5 . . ?
H24C C24 H24B 109.5 . . ?
C23 C24 H24A 109.5 . . ?
H24C C24 H24A 109.5 . . ?
H24B C24 H24A 109.5 . . ?
C23 C25 H25C 109.5 . . ?
C23 C25 H25B 109.5 . . ?
H25C C25 H25B 109.5 . . ?
C23 C25 H25A 109.5 . . ?
H25C C25 H25A 109.5 . . ?
H25B C25 H25A 109.5 . . ?
N3 C29 Al1 171.2(4) . . ?
N3 C29 Al1A 135.8(5) . . ?
N4 C30 C31 112.5(4) . . ?
N4 C30 H30B 109.1 . . ?
C31 C30 H30B 109.1 . . ?
N4 C30 H30A 109.1 . . ?
C31 C30 H30A 109.1 . . ?
H30B C30 H30A 107.8 . . ?
O2 C31 C30 108.2(3) . . ?
O2 C31 H31B 110.1 . . ?
C30 C31 H31B 110.1 . . ?
O2 C31 H31A 110.1 . . ?
C30 C31 H31A 110.1 . . ?
H31B C31 H31A 108.4 . . ?
O2 C32 C33 108.4(4) . . ?
O2 C32 H32B 110 . . ?
C33 C32 H32B 110 . . ?
O2 C32 H32A 110 . . ?
C33 C32 H32A 110 . . ?
H32B C32 H32A 108.4 . . ?
O3 C33 C32 109.6(4) . . ?
O3 C33 H33B 109.7 . . ?
C32 C33 H33B 109.7 . . ?
O3 C33 H33A 109.7 . . ?
C32 C33 H33A 109.7 . . ?
H33B C33 H33A 108.2 . . ?
O3 C34 C35 108.3(3) . . ?
O3 C34 H34B 110 . . ?
C35 C34 H34B 110 . . ?
O3 C34 H34A 110 . . ?
C35 C34 H34A 110 . . ?
H34B C34 H34A 108.4 . . ?
N5 C35 C34 112.5(4) . . ?
N5 C35 H35B 109.1 . . ?
C34 C35 H35B 109.1 . . ?
N5 C35 H35A 109.1 . . ?
C34 C35 H35A 109.1 . . ?
H35B C35 H35A 107.8 . . ?
N4 C36 C37 113.8(4) . . ?
N4 C36 H36B 108.8 . . ?
C37 C36 H36B 108.8 . . ?
N4 C36 H36A 108.8 . . ?
C37 C36 H36A 108.8 . . ?
H36B C36 H36A 107.7 . . ?
O4 C37 C36 108.8(3) . . ?
O4 C37 H37B 109.9 . . ?
C36 C37 H37B 109.9 . . ?
O4 C37 H37A 109.9 . . ?
C36 C37 H37A 109.9 . . ?
H37B C37 H37A 108.3 . . ?
O4 C38 C39 108.3(3) . . ?
O4 C38 H38B 110 . . ?
C39 C38 H38B 110 . . ?
O4 C38 H38A 110 . . ?
C39 C38 H38A 110 . . ?
H38B C38 H38A 108.4 . . ?
O5 C39 C38 109.9(3) . . ?
O5 C39 H39B 109.7 . . ?
C38 C39 H39B 109.7 . . ?
O5 C39 H39A 109.7 . . ?
C38 C39 H39A 109.7 . . ?
H39B C39 H39A 108.2 . . ?
O5 C40 C41 108.6(3) . . ?
O5 C40 H40B 110 . . ?
C41 C40 H40B 110 . . ?
O5 C40 H40A 110 . . ?
C41 C40 H40A 110 . . ?
H40B C40 H40A 108.3 . . ?
N5 C41 C40 113.8(3) . . ?
N5 C41 H41B 108.8 . . ?
C40 C41 H41B 108.8 . . ?
N5 C41 H41A 108.8 . . ?
C40 C41 H41A 108.8 . . ?
H41B C41 H41A 107.7 . . ?
N4 C42 C43 113.7(3) . . ?
N4 C42 H42B 108.8 . . ?
C43 C42 H42B 108.8 . . ?
N4 C42 H42A 108.8 . . ?
C43 C42 H42A 108.8 . . ?
H42B C42 H42A 107.7 . . ?
O6 C43 C42 109.4(3) . . ?
O6 C43 H43B 109.8 . . ?
C42 C43 H43B 109.8 . . ?
O6 C43 H43A 109.8 . . ?
C42 C43 H43A 109.8 . . ?
H43B C43 H43A 108.3 . . ?
O6 C44 C45 109.9(3) . . ?
O6 C44 H44B 109.7 . . ?
C45 C44 H44B 109.7 . . ?
O6 C44 H44A 109.7 . . ?
C45 C44 H44A 109.7 . . ?
H44B C44 H44A 108.2 . . ?
O7 C45 C44 109.5(3) . . ?
O7 C45 H45B 109.8 . . ?
C44 C45 H45B 109.8 . . ?
O7 C45 H45A 109.8 . . ?
C44 C45 H45A 109.8 . . ?
H45B C45 H45A 108.2 . . ?
O7 C46 C47 108.4(3) . . ?
O7 C46 H46B 110 . . ?
C47 C46 H46B 110 . . ?
O7 C46 H46A 110 . . ?
C47 C46 H46A 110 . . ?
H46B C46 H46A 108.4 . . ?
N5 C47 C46 114.2(3) . . ?
N5 C47 H47B 108.7 . . ?
C46 C47 H47B 108.7 . . ?
N5 C47 H47A 108.7 . . ?
C46 C47 H47A 108.7 . . ?
H47B C47 H47A 107.6 . . ?

loop_
_geom_bond_atom_site_label_1
_geom_bond_atom_site_label_2
_geom_bond_distance
_geom_bond_site_symmetry_2
_geom_bond_publ_flag
K O4 2.737(3) . ?
K O7 2.763(3) . ?
K O6 2.827(3) . ?
K O5 2.856(3) . ?
K O3 2.959(3) . ?
K O2 2.975(3) . ?
K N3 3.013(4) . ?
K N4 3.056(4) . ?
K N5 3.069(4) . ?
Si1 O1A 1.525(13) . ?
Si1 O1 1.681(3) . ?
Si1 N1 1.708(3) . ?
Si1 C13 1.834(5) . ?
Si1 C14 1.837(4) . ?
Al1 N2 1.885(3) . ?
Al1 N1 1.890(3) . ?
Al1 C29 2.010(4) . ?
Al1 H1X 1.608(19) . ?
Si2 O1 1.622(5) . ?
Si2 N2 1.736(5) . ?
Si2 C16 1.869(7) . ?
Si2 C15 1.884(5) . ?
C7 C9 1.529(7) . ?
C7 C2 1.532(6) . ?
C7 C8 1.536(7) . ?
C7 H7 1 . ?
C8 H8A 0.98 . ?
C8 H8B 0.98 . ?
C8 H8C 0.98 . ?
C9 H9A 0.98 . ?
C9 H9B 0.98 . ?
C9 H9C 0.98 . ?
C16 H16A 0.98 . ?
C16 H16B 0.98 . ?
C16 H16C 0.98 . ?
C26 C28 1.522(7) . ?
C26 C27 1.537(7) . ?
C26 C22 1.540(6) . ?
C26 H26 1 . ?
C27 H27A 0.98 . ?
C27 H27B 0.98 . ?
C27 H27C 0.98 . ?
C28 H28A 0.98 . ?
C28 H28B 0.98 . ?
C28 H28C 0.98 . ?
Al1A N1 2.086(7) . ?
Al1A N2 2.117(6) . ?
Al1A C29 2.155(7) . ?
Al1A H2X 1.60(2) . ?
O1A Si2A 1.68(2) . ?
Si2A N2 1.593(19) . ?
Si2A C15 1.739(19) . ?
Si2A C16A 1.84(3) . ?
C7A C8A 1.49(4) . ?
C7A C9A 1.54(3) . ?
C7A C2 1.682(19) . ?
C7A H7A 1 . ?
C8A H8A1 0.98 . ?
C8A H8A2 0.98 . ?
C8A H8A3 0.98 . ?
C9A H9A1 0.98 . ?
C9A H9A2 0.98 . ?
C9A H9A3 0.98 . ?
C16A H16D 0.98 . ?
C16A H16E 0.98 . ?
C16A H16F 0.98 . ?
C26A C22 1.54(2) . ?
C26A C28A 1.56(3) . ?
C26A C27A 1.58(4) . ?
C26A H26A 1 . ?
C27A H27D 0.98 . ?
C27A H27E 0.98 . ?
C27A H27F 0.98 . ?
C28A H28D 0.98 . ?
C28A H28E 0.98 . ?
C28A H28F 0.98 . ?
O2 C31 1.410(6) . ?
O2 C32 1.418(5) . ?
O3 C34 1.414(5) . ?
O3 C33 1.426(5) . ?
O4 C37 1.406(5) . ?
O4 C38 1.422(5) . ?
O5 C39 1.416(5) . ?
O5 C40 1.425(5) . ?
O6 C43 1.417(5) . ?
O6 C44 1.427(5) . ?
O7 C45 1.422(5) . ?
O7 C46 1.425(5) . ?
N1 C1 1.438(4) . ?
N2 C17 1.441(4) . ?
N3 C29 1.140(5) . ?
N4 C36 1.465(5) . ?
N4 C30 1.468(6) . ?
N4 C42 1.474(5) . ?
N5 C35 1.469(5) . ?
N5 C41 1.470(5) . ?
N5 C47 1.472(5) . ?
C1 C2 1.408(5) . ?
C1 C6 1.410(5) . ?
C2 C3 1.400(6) . ?
C3 C4 1.357(7) . ?
C3 H3 0.95 . ?
C4 C5 1.365(6) . ?
C4 H4 0.95 . ?
C5 C6 1.394(5) . ?
C5 H5 0.95 . ?
C6 C10 1.511(6) . ?
C10 C11 1.522(7) . ?
C10 C12 1.536(6) . ?
C10 H10 1 . ?
C11 H11C 0.98 . ?
C11 H11B 0.98 . ?
C11 H11A 0.98 . ?
C12 H12C 0.98 . ?
C12 H12B 0.98 . ?
C12 H12A 0.98 . ?
C13 H13C 0.98 . ?
C13 H13B 0.98 . ?
C13 H13A 0.98 . ?
C14 H14C 0.98 . ?
C14 H14B 0.98 . ?
C14 H14A 0.98 . ?
C15 H15C 0.98 . ?
C15 H15B 0.98 . ?
C15 H15A 0.98 . ?
C17 C22 1.397(6) . ?
C17 C18 1.411(5) . ?
C18 C19 1.397(5) . ?
C18 C23 1.516(6) . ?
C19 C20 1.360(7) . ?
C19 H19 0.95 . ?
C20 C21 1.387(7) . ?
C20 H20 0.95 . ?
C21 C22 1.392(6) . ?
C21 H21 0.95 . ?
C23 C25 1.540(7) . ?
C23 C24 1.550(6) . ?
C23 H23 1 . ?
C24 H24C 0.98 . ?
C24 H24B 0.98 . ?
C24 H24A 0.98 . ?
C25 H25C 0.98 . ?
C25 H25B 0.98 . ?
C25 H25A 0.98 . ?
C30 C31 1.508(7) . ?
C30 H30B 0.99 . ?
C30 H30A 0.99 . ?
C31 H31B 0.99 . ?
C31 H31A 0.99 . ?
C32 C33 1.481(7) . ?
C32 H32B 0.99 . ?
C32 H32A 0.99 . ?
C33 H33B 0.99 . ?
C33 H33A 0.99 . ?
C34 C35 1.518(6) . ?
C34 H34B 0.99 . ?
C34 H34A 0.99 . ?
C35 H35B 0.99 . ?
C35 H35A 0.99 . ?
C36 C37 1.515(5) . ?
C36 H36B 0.99 . ?
C36 H36A 0.99 . ?
C37 H37B 0.99 . ?
C37 H37A 0.99 . ?
C38 C39 1.511(7) . ?
C38 H38B 0.99 . ?
C38 H38A 0.99 . ?
C39 H39B 0.99 . ?
C39 H39A 0.99 . ?
C40 C41 1.499(6) . ?
C40 H40B 0.99 . ?
C40 H40A 0.99 . ?
C41 H41B 0.99 . ?
C41 H41A 0.99 . ?
C42 C43 1.508(6) . ?
C42 H42B 0.99 . ?
C42 H42A 0.99 . ?
C43 H43B 0.99 . ?
C43 H43A 0.99 . ?
C44 C45 1.490(6) . ?
C44 H44B 0.99 . ?
C44 H44A 0.99 . ?
C45 H45B 0.99 . ?
C45 H45A 0.99 . ?
C46 C47 1.509(6) . ?
C46 H46B 0.99 . ?
C46 H46A 0.99 . ?
C47 H47B 0.99 . ?
C47 H47A 0.99 . ?
